data_2108316
loop_
_publ_author_name
'Mondal, Pradip Kumar'
'Shukla, Rahul'
'Biswas, Subha'
'Chopra, Deepak'

_publ_section_title
;
 Role of halogen-involved intermolecular interactions and existence of
 isostructurality in the crystal packing of ---CF~3~ and halogen (Cl or Br
 or I) substituted benzamides
;
_journal_coeditor_code AW5013
_journal_issue 6
_journal_name_full 'Acta Crystallographica Section B'
_journal_page_first
;
;
_journal_paper_doi 10.1107/S2052520618013422
_journal_volume 74
_journal_year 2018
_chemical_formula_sum 'C14 H9 F3 I N O'
_chemical_formula_weight 391.12
_space_group_crystal_system monoclinic
_space_group_IT_number 14
_space_group_name_Hall '-P 2ybc'
_space_group_name_H-M_alt 'P 1 21/c 1'
_symmetry_space_group_name_Hall '-P 2ybc'
_symmetry_space_group_name_H-M 'P 1 21/c 1'
_atom_sites_solution_hydrogens mixed
_audit_creation_method SHELXL-2016/6
_cell_angle_alpha 90
_cell_angle_beta 93.899(4)
_cell_angle_gamma 90
_cell_formula_units_Z 4
_cell_length_a 20.7974(15)
_cell_length_b 6.5752(5)
_cell_length_c 9.6889(7)
_cell_measurement_reflns_used 6946
_cell_measurement_temperature 100(2)
_cell_measurement_theta_max 30.03
_cell_measurement_theta_min 3.25
_cell_volume 1321.86(17)
_computing_cell_refinement 'Bruker SAINT'
_computing_data_collection 'Bruker APEX2'
_computing_data_reduction 'Bruker SAINT'
_computing_molecular_graphics 'Bruker SHELXTL'
_computing_publication_material 'Bruker SHELXTL'
_computing_structure_refinement 'SHELXL-2016/6 (Sheldrick, 2016)'
_computing_structure_solution 'SHELXS-97 (Sheldrick, 2008)'
_diffrn_ambient_temperature 100(2)
_diffrn_measured_fraction_theta_full 0.988
_diffrn_measured_fraction_theta_max 0.988
_diffrn_measurement_device_type 'Bruker APEX-II CCD'
_diffrn_measurement_method '\f and \w scans'
_diffrn_radiation_type MoK\a
_diffrn_radiation_wavelength 0.71073
_diffrn_reflns_av_R_equivalents 0.0237
_diffrn_reflns_av_unetI/netI 0.0244
_diffrn_reflns_Laue_measured_fraction_full 0.988
_diffrn_reflns_Laue_measured_fraction_max 0.988
_diffrn_reflns_limit_h_max 25
_diffrn_reflns_limit_h_min -25
_diffrn_reflns_limit_k_max 6
_diffrn_reflns_limit_k_min -7
_diffrn_reflns_limit_l_max 11
_diffrn_reflns_limit_l_min -11
_diffrn_reflns_number 9320
_diffrn_reflns_point_group_measured_fraction_full 0.988
_diffrn_reflns_point_group_measured_fraction_max 0.988
_diffrn_reflns_theta_full 25.242
_diffrn_reflns_theta_max 25.495
_diffrn_reflns_theta_min 2.945
_exptl_absorpt_coefficient_mu 2.452
_exptl_absorpt_correction_T_max 0.6720
_exptl_absorpt_correction_T_min 0.4329
_exptl_absorpt_correction_type multi-scan
_exptl_absorpt_process_details 'SADABS 2014/4'
_exptl_crystal_density_diffrn 1.965
_exptl_crystal_description Block
_exptl_crystal_F_000 752
_exptl_crystal_size_max 0.400
_exptl_crystal_size_mid 0.300
_exptl_crystal_size_min 0.060
_refine_diff_density_max 0.370
_refine_diff_density_min -0.429
_refine_diff_density_rms 0.075
_refine_ls_extinction_method none
_refine_ls_goodness_of_fit_ref 1.088
_refine_ls_hydrogen_treatment mixed
_refine_ls_matrix_type full
_refine_ls_number_parameters 185
_refine_ls_number_reflns 2421
_refine_ls_number_restraints 1
_refine_ls_restrained_S_all 1.089
_refine_ls_R_factor_all 0.0206
_refine_ls_R_factor_gt 0.0187
_refine_ls_shift/su_max 0.001
_refine_ls_shift/su_mean 0.000
_refine_ls_structure_factor_coef Fsqd
_refine_ls_weighting_details 'w=1/[\s^2^(Fo^2^)+(0.0190P)^2^+0.8410P] where P=(Fo^2^+2Fc^2^)/3'
_refine_ls_weighting_scheme calc
_refine_ls_wR_factor_gt 0.0447
_refine_ls_wR_factor_ref 0.0455
_reflns_Friedel_coverage 0.000
_reflns_number_gt 2275
_reflns_number_total 2421
_reflns_threshold_expression 'I > 2\s(I)'
_cod_data_source_file aw5013sup1.cif
_cod_data_source_block PI22
_cod_database_code 2108316
_shelx_shelxl_version_number 2016/6
_shelx_space_group_comment
;
The symmetry employed for this shelxl refinement is uniquely defined
by the following loop, which should always be used as a source of
symmetry information in preference to the above space-group names.
They are only intended as comments.
;
_shelx_estimated_absorpt_t_min 0.440
_shelx_estimated_absorpt_t_max 0.867

loop_
_space_group_symop_operation_xyz
'x, y, z'
'-x, y+1/2, -z+1/2'
'-x, -y, -z'
'x, -y-1/2, z-1/2'

loop_
_atom_site_label
_atom_site_type_symbol
_atom_site_fract_x
_atom_site_fract_y
_atom_site_fract_z
_atom_site_U_iso_or_equiv
_atom_site_adp_type
_atom_site_occupancy
_atom_site_site_symmetry_order
_atom_site_calc_flag
_atom_site_refinement_flags_posn
_atom_site_refinement_flags_adp
I1 I 0.41593(2) 0.71126(2) 0.01992(2) 0.01929(7) Uani 1 1 d . .
F1 F 0.12736(7) 0.9053(2) 0.23085(14) 0.0271(3) Uani 1 1 d . .
F2 F 0.09167(8) 0.6883(2) 0.37202(14) 0.0326(4) Uani 1 1 d . .
F3 F 0.03361(8) 0.7762(3) 0.19112(17) 0.0393(4) Uani 1 1 d . .
O1 O 0.24062(8) 0.6929(2) 0.34159(14) 0.0185(4) Uani 1 1 d . .
N1 N 0.27383(9) 0.7899(3) 0.13200(17) 0.0144(4) Uani 1 1 d D .
H1 H 0.2692(13) 0.779(4) 0.0454(17) 0.016(7) Uiso 1 1 d D .
C1 C 0.18814(10) 0.5464(3) 0.14031(19) 0.0140(5) Uani 1 1 d . .
C2 C 0.21008(11) 0.3906(4) 0.05926(19) 0.0155(5) Uani 1 1 d . .
H2 H 0.254757 0.381004 0.045368 0.019 Uiso 1 1 calc R U
C3 C 0.16800(13) 0.2492(4) -0.0016(2) 0.0197(5) Uani 1 1 d . .
H3 H 0.183865 0.141907 -0.055511 0.024 Uiso 1 1 calc R U
C4 C 0.10255(13) 0.2640(4) 0.0161(2) 0.0215(5) Uani 1 1 d . .
H4 H 0.073479 0.166833 -0.025436 0.026 Uiso 1 1 calc R U
C5 C 0.07984(11) 0.4203(4) 0.0942(2) 0.0191(5) Uani 1 1 d . .
H5 H 0.034934 0.430997 0.105392 0.023 Uiso 1 1 calc R U
C6 C 0.12176(11) 0.5621(4) 0.15674(19) 0.0155(5) Uani 1 1 d . .
C7 C 0.23586(11) 0.6842(3) 0.2148(2) 0.0142(5) Uani 1 1 d . .
C8 C 0.31863(10) 0.9402(3) 0.18238(18) 0.0136(5) Uani 1 1 d . .
C9 C 0.38230(11) 0.9412(4) 0.14658(19) 0.0151(5) Uani 1 1 d . .
C10 C 0.42449(11) 1.0924(4) 0.1954(2) 0.0191(5) Uani 1 1 d . .
H10 H 0.467803 1.092428 0.169968 0.023 Uiso 1 1 calc R U
C11 C 0.40337(13) 1.2431(4) 0.2813(2) 0.0221(5) Uani 1 1 d . .
H11 H 0.432279 1.346109 0.315467 0.026 Uiso 1 1 calc R U
C12 C 0.33988(13) 1.2436(4) 0.3175(2) 0.0193(5) Uani 1 1 d . .
H12 H 0.325415 1.346780 0.376646 0.023 Uiso 1 1 calc R U
C13 C 0.29777(11) 1.0943(3) 0.26767(19) 0.0164(5) Uani 1 1 d . .
H13 H 0.254242 1.096514 0.291657 0.020 Uiso 1 1 calc R U
C14 C 0.09438(12) 0.7328(4) 0.2378(2) 0.0211(5) Uani 1 1 d . .

loop_
_atom_site_aniso_label
_atom_site_aniso_U_11
_atom_site_aniso_U_22
_atom_site_aniso_U_33
_atom_site_aniso_U_23
_atom_site_aniso_U_13
_atom_site_aniso_U_12
I1 0.01580(10) 0.02337(12) 0.01910(9) -0.00406(6) 0.00418(6) -0.00098(6)
F1 0.0307(8) 0.0185(8) 0.0329(7) 0.0006(6) 0.0087(6) 0.0031(7)
F2 0.0482(11) 0.0314(9) 0.0202(7) -0.0008(6) 0.0162(7) 0.0015(7)
F3 0.0164(9) 0.0524(11) 0.0490(10) -0.0160(8) -0.0005(7) 0.0134(8)
O1 0.0200(9) 0.0268(10) 0.0088(7) 0.0002(6) 0.0010(6) -0.0036(7)
N1 0.0135(10) 0.0219(11) 0.0077(8) -0.0001(7) 0.0006(7) -0.0038(8)
C1 0.0161(12) 0.0178(12) 0.0081(8) 0.0044(8) 0.0001(7) -0.0009(10)
C2 0.0144(12) 0.0202(14) 0.0119(9) 0.0021(9) 0.0007(8) 0.0013(10)
C3 0.0258(14) 0.0175(13) 0.0155(11) -0.0010(9) 0.0007(9) 0.0009(11)
C4 0.0234(14) 0.0204(14) 0.0201(11) 0.0025(9) -0.0040(10) -0.0082(11)
C5 0.0139(12) 0.0233(14) 0.0201(10) 0.0048(9) 0.0007(8) -0.0042(10)
C6 0.0146(11) 0.0199(13) 0.0121(9) 0.0052(9) 0.0014(8) 0.0013(10)
C7 0.0122(12) 0.0166(13) 0.0138(10) 0.0003(8) 0.0012(8) 0.0035(9)
C8 0.0157(11) 0.0158(12) 0.0091(9) 0.0047(8) -0.0010(8) -0.0019(10)
C9 0.0166(12) 0.0177(12) 0.0111(9) 0.0026(8) 0.0013(8) 0.0000(10)
C10 0.0152(12) 0.0210(14) 0.0210(10) 0.0047(9) 0.0012(9) -0.0032(10)
C11 0.0239(14) 0.0173(14) 0.0243(12) 0.0002(10) -0.0030(10) -0.0065(11)
C12 0.0246(14) 0.0157(13) 0.0176(11) -0.0006(9) 0.0000(9) 0.0025(10)
C13 0.0162(12) 0.0195(14) 0.0132(9) 0.0025(9) -0.0002(8) 0.0003(10)
C14 0.0140(13) 0.0289(15) 0.0205(12) 0.0038(10) 0.0023(9) 0.0003(11)

loop_
_atom_type_symbol
_atom_type_description
_atom_type_scat_dispersion_real
_atom_type_scat_dispersion_imag
_atom_type_scat_source
C C 0.0033 0.0016 'International Tables Vol C Tables 4.2.6.8 and 6.1.1.4'
H H 0.0000 0.0000 'International Tables Vol C Tables 4.2.6.8 and 6.1.1.4'
N N 0.0061 0.0033 'International Tables Vol C Tables 4.2.6.8 and 6.1.1.4'
O O 0.0106 0.0060 'International Tables Vol C Tables 4.2.6.8 and 6.1.1.4'
F F 0.0171 0.0103 'International Tables Vol C Tables 4.2.6.8 and 6.1.1.4'
I I -0.4742 1.8119 'International Tables Vol C Tables 4.2.6.8 and 6.1.1.4'

loop_
_geom_angle_atom_site_label_1
_geom_angle_atom_site_label_2
_geom_angle_atom_site_label_3
_geom_angle
C7 N1 C8 123.23(17)
C7 N1 H1 121.0(18)
C8 N1 H1 115.4(17)
C2 C1 C6 118.8(2)
C2 C1 C7 119.25(19)
C6 C1 C7 121.80(19)
C3 C2 C1 121.1(2)
C3 C2 H2 119.5
C1 C2 H2 119.5
C2 C3 C4 119.9(2)
C2 C3 H3 120.1
C4 C3 H3 120.1
C5 C4 C3 119.7(2)
C5 C4 H4 120.1
C3 C4 H4 120.1
C4 C5 C6 120.8(2)
C4 C5 H5 119.6
C6 C5 H5 119.6
C5 C6 C1 119.7(2)
C5 C6 C14 118.7(2)
C1 C6 C14 121.6(2)
O1 C7 N1 123.9(2)
O1 C7 C1 121.16(19)
N1 C7 C1 114.85(17)
C9 C8 C13 118.9(2)
C9 C8 N1 122.01(19)
C13 C8 N1 119.04(19)
C10 C9 C8 120.6(2)
C10 C9 I1 119.18(16)
C8 C9 I1 120.23(16)
C11 C10 C9 119.9(2)
C11 C10 H10 120.0
C9 C10 H10 120.0
C10 C11 C12 119.9(2)
C10 C11 H11 120.0
C12 C11 H11 120.0
C13 C12 C11 120.1(2)
C13 C12 H12 120.0
C11 C12 H12 120.0
C12 C13 C8 120.5(2)
C12 C13 H13 119.7
C8 C13 H13 119.7
F1 C14 F2 106.98(19)
F1 C14 F3 106.2(2)
F2 C14 F3 105.83(19)
F1 C14 C6 113.27(18)
F2 C14 C6 112.76(19)
F3 C14 C6 111.3(2)

loop_
_geom_bond_atom_site_label_1
_geom_bond_atom_site_label_2
_geom_bond_distance
I1 C9 2.097(2)
F1 C14 1.329(3)
F2 C14 1.338(3)
F3 C14 1.344(3)
O1 C7 1.227(3)
N1 C7 1.355(3)
N1 C8 1.422(3)
N1 H1 0.841(16)
C1 C2 1.387(3)
C1 C6 1.404(3)
C1 C7 1.493(3)
C2 C3 1.382(3)
C2 H2 0.9500
C3 C4 1.387(4)
C3 H3 0.9500
C4 C5 1.379(3)
C4 H4 0.9500
C5 C6 1.387(3)
C5 H5 0.9500
C6 C14 1.504(3)
C8 C9 1.392(3)
C8 C13 1.395(3)
C9 C10 1.387(3)
C10 C11 1.385(3)
C10 H10 0.9500
C11 C12 1.389(4)
C11 H11 0.9500
C12 C13 1.381(3)
C12 H12 0.9500
C13 H13 0.9500

loop_
_geom_torsion_atom_site_label_1
_geom_torsion_atom_site_label_2
_geom_torsion_atom_site_label_3
_geom_torsion_atom_site_label_4
_geom_torsion
C6 C1 C2 C3 -1.8(3)
C7 C1 C2 C3 174.34(19)
C1 C2 C3 C4 1.1(3)
C2 C3 C4 C5 0.1(3)
C3 C4 C5 C6 -0.7(3)
C4 C5 C6 C1 0.0(3)
C4 C5 C6 C14 178.4(2)
C2 C1 C6 C5 1.2(3)
C7 C1 C6 C5 -174.80(19)
C2 C1 C6 C14 -177.17(19)
C7 C1 C6 C14 6.8(3)
C8 N1 C7 O1 -7.4(4)
C8 N1 C7 C1 174.9(2)
C2 C1 C7 O1 -117.2(2)
C6 C1 C7 O1 58.8(3)
C2 C1 C7 N1 60.5(3)
C6 C1 C7 N1 -123.5(2)
C7 N1 C8 C9 130.7(2)
C7 N1 C8 C13 -50.9(3)
C13 C8 C9 C10 0.3(3)
N1 C8 C9 C10 178.77(19)
C13 C8 C9 I1 179.50(15)
N1 C8 C9 I1 -2.0(3)
C8 C9 C10 C11 0.4(3)
I1 C9 C10 C11 -178.77(16)
C9 C10 C11 C12 -0.5(3)
C10 C11 C12 C13 -0.2(3)
C11 C12 C13 C8 0.9(3)
C9 C8 C13 C12 -1.0(3)
N1 C8 C13 C12 -179.50(19)
C5 C6 C14 F1 -146.6(2)
C1 C6 C14 F1 31.8(3)
C5 C6 C14 F2 91.7(3)
C1 C6 C14 F2 -89.9(3)
C5 C6 C14 F3 -27.0(3)
C1 C6 C14 F3 151.4(2)

_cod_database_fobs_code 2108316
